data_7111625
loop_
_publ_author_name
'Hu, Shu-Zhen'
'Chen, Chuan-Feng'

_publ_section_title
;
 Triptycene-derived oxacalixarene with expanded cavity: synthesis,
 structure and its complexation with fullerenes C60 and C70
;
_journal_issue 23
_journal_name_full 'Chemical Communications'
_journal_page_first 4199
_journal_page_last 4201
_journal_paper_doi 10.1039/c002944k
_journal_volume 46
_journal_year 2010
_chemical_formula_sum 'C56 H32 N4 O4'
_chemical_formula_weight 824.86
_chemical_name_systematic
;
?
;
_space_group_IT_number 2
_symmetry_cell_setting triclinic
_symmetry_space_group_name_Hall '-P 1'
_symmetry_space_group_name_H-M 'P -1'
_atom_sites_solution_hydrogens geom
_atom_sites_solution_primary direct
_atom_sites_solution_secondary difmap
_audit_creation_method SHELXL-97
_cell_angle_alpha 90.79(3)
_cell_angle_beta 105.31(3)
_cell_angle_gamma 107.40(3)
_cell_formula_units_Z 4
_cell_length_a 16.802(3)
_cell_length_b 18.474(4)
_cell_length_c 18.656(4)
_cell_measurement_reflns_used 13670
_cell_measurement_temperature 173(2)
_cell_measurement_theta_max 27.49
_cell_measurement_theta_min 1.14
_cell_volume 5303(2)
_computing_cell_refinement 'CrystalClear (Rigaku Inc., 2008)'
_computing_data_collection 'CrystalClear (Rigaku Inc., 2008)'
_computing_data_reduction 'CrystalClear (Rigaku Inc., 2008)'
_computing_molecular_graphics
;
Mercury: visualization and analysis of crystal structures, C. F. Macrae,
P. R. Edgington, P. McCabe, E. Pidcock, G. P. Shields, R. Taylor,
M. Towler and J. van de Streek, J. Appl. Cryst., 39, 453-457, 2006.
;
_computing_publication_material 'SHELX-97 (Sheldrick, 1997)'
_computing_structure_refinement 'SHELX-97 (Sheldrick, 1997)'
_computing_structure_solution 'SHELX-97 (Sheldrick, 1997)'
_diffrn_ambient_temperature 173(2)
_diffrn_detector_area_resol_mean 28.5714
_diffrn_measured_fraction_theta_full 0.997
_diffrn_measured_fraction_theta_max 0.997
_diffrn_measurement_device_type 'MM007HF + CCD (Saturn724+)'
_diffrn_measurement_method '\w scans at fixed \c = 45\%'
_diffrn_radiation_monochromator Confocal
_diffrn_radiation_source 'Rotating Anode'
_diffrn_radiation_type MoK\a
_diffrn_radiation_wavelength 0.71073
_diffrn_reflns_av_R_equivalents 0.0567
_diffrn_reflns_av_sigmaI/netI 0.0732
_diffrn_reflns_limit_h_max 21
_diffrn_reflns_limit_h_min -21
_diffrn_reflns_limit_k_max 23
_diffrn_reflns_limit_k_min -23
_diffrn_reflns_limit_l_max 24
_diffrn_reflns_limit_l_min -23
_diffrn_reflns_number 71916
_diffrn_reflns_theta_full 27.49
_diffrn_reflns_theta_max 27.49
_diffrn_reflns_theta_min 1.14
_exptl_absorpt_coefficient_mu 0.066
_exptl_absorpt_correction_T_max 0.9928
_exptl_absorpt_correction_T_min 0.9883
_exptl_absorpt_correction_type numerical
_exptl_absorpt_process_details 'CrystalClear (Rigaku Inc., 2008)'
_exptl_crystal_colour colorless
_exptl_crystal_density_diffrn 1.033
_exptl_crystal_density_method 'not measured'
_exptl_crystal_description block
_exptl_crystal_F_000 1712
_exptl_crystal_size_max 0.18
_exptl_crystal_size_mid 0.11
_exptl_crystal_size_min 0.11
_platon_squeeze_details
;
;
_refine_diff_density_max 0.389
_refine_diff_density_min -0.400
_refine_diff_density_rms 0.081
_refine_ls_extinction_method none
_refine_ls_goodness_of_fit_ref 1.582
_refine_ls_hydrogen_treatment constr
_refine_ls_matrix_type full
_refine_ls_number_parameters 1190
_refine_ls_number_reflns 24266
_refine_ls_number_restraints 1075
_refine_ls_restrained_S_all 1.562
_refine_ls_R_factor_all 0.1450
_refine_ls_R_factor_gt 0.1101
_refine_ls_shift/su_max 0.000
_refine_ls_shift/su_mean 0.000
_refine_ls_structure_factor_coef Fsqd
_refine_ls_weighting_details 'calc w=1/[\s^2^(Fo^2^)+(0.1000P)^2^+0.0000P] where P=(Fo^2^+2Fc^2^)/3'
_refine_ls_weighting_scheme calc
_refine_ls_wR_factor_gt 0.3047
_refine_ls_wR_factor_ref 0.3191
_reflns_number_gt 14468
_reflns_number_total 24266
_reflns_threshold_expression >2sigma(I)
_cod_data_source_file c002944ksup1.cif
_cod_data_source_block mx379
_cod_original_sg_symbol_H-M P-1
_cod_database_code 7111625

loop_
_symmetry_equiv_pos_as_xyz
'x, y, z'
'-x, -y, -z'

loop_
_atom_site_label
_atom_site_type_symbol
_atom_site_fract_x
_atom_site_fract_y
_atom_site_fract_z
_atom_site_U_iso_or_equiv
_atom_site_adp_type
_atom_site_occupancy
_atom_site_symmetry_multiplicity
_atom_site_calc_flag
_atom_site_refinement_flags
_atom_site_disorder_assembly
_atom_site_disorder_group
O1 O 0.72955(19) 1.45397(18) 0.90017(17) 0.0630(8) Uani 1 1 d U . .
O2 O 0.31732(17) 1.42211(14) 0.93356(15) 0.0509(6) Uani 1 1 d U . .
O3 O 0.27275(17) 1.15339(16) 1.30862(14) 0.0526(7) Uani 1 1 d U . .
O4 O 0.6943(2) 1.39965(16) 1.36560(16) 0.0607(7) Uani 1 1 d U . .
O5 O 0.24306(19) 0.99976(16) 0.49276(16) 0.0581(7) Uani 1 1 d U . .
O6 O 0.64286(17) 1.14656(14) 0.41765(14) 0.0475(6) Uani 1 1 d U . .
O7 O 0.63249(16) 0.71004(14) 0.25090(14) 0.0469(6) Uani 1 1 d U . .
O8 O 0.24778(18) 0.54785(16) 0.34095(15) 0.0550(7) Uani 1 1 d U . .
N1 N 0.5921(2) 1.44185(18) 0.91448(17) 0.0465(7) Uani 1 1 d U . .
N2 N 0.4563(2) 1.43279(17) 0.92427(17) 0.0460(7) Uani 1 1 d U . .
N3 N 0.4110(2) 1.23600(18) 1.32306(16) 0.0459(7) Uani 1 1 d U . .
N4 N 0.5511(2) 1.31552(19) 1.34353(18) 0.0555(8) Uani 1 1 d U . .
N5 N 0.3757(2) 1.04805(17) 0.46565(16) 0.0441(7) Uani 1 1 d U . .
N6 N 0.5099(2) 1.09648(17) 0.44199(17) 0.0456(7) Uani 1 1 d U . .
N7 N 0.50532(18) 0.65839(15) 0.28223(15) 0.0368(6) Uani 1 1 d U . .
N8 N 0.37737(19) 0.60390(16) 0.31408(16) 0.0423(7) Uani 1 1 d U . .
C1 C 0.6261(3) 1.4006(2) 1.4579(2) 0.0516(9) Uani 1 1 d U . .
H1A H 0.6756 1.4415 1.4845 0.062 Uiso 1 1 calc R . .
C17 C 0.5801(2) 0.9024(2) 0.16566(18) 0.0384(7) Uani 1 1 d U . .
C19 C 0.2129(2) 1.25039(19) 1.00537(18) 0.0369(7) Uani 1 1 d U . .
C23 C 0.6751(2) 1.06899(18) 0.33775(18) 0.0358(7) Uani 1 1 d U . .
H23A H 0.7257 1.0710 0.3764 0.043 Uiso 1 1 calc R . .
C24 C 0.6575(2) 1.03070(18) 0.26689(18) 0.0359(7) Uani 1 1 d U . .
C25 C 0.2360(2) 1.19472(18) 0.97164(18) 0.0355(7) Uani 1 1 d U . .
C26 C 0.6535(2) 0.9071(2) 0.21996(19) 0.0399(7) Uani 1 1 d U . .
C27 C 0.2229(2) 1.1190(2) 1.0772(2) 0.0420(8) Uani 1 1 d U . .
C28 C 0.1959(2) 1.11252(19) 0.99318(18) 0.0368(7) Uani 1 1 d U . .
H28A H 0.2138 1.0729 0.9703 0.044 Uiso 1 1 calc R . .
C30 C 0.5824(2) 1.02672(19) 0.21127(18) 0.0361(7) Uani 1 1 d U . .
C32 C 0.2605(2) 1.1440(2) 1.2283(2) 0.0455(8) Uani 1 1 d U . .
C33 C 0.2854(2) 1.0897(2) 1.1994(2) 0.0466(8) Uani 1 1 d U . .
H33A H 0.3156 1.0605 1.2306 0.056 Uiso 1 1 calc R . .
C34 C 0.0376(2) 1.0415(2) 0.9193(2) 0.0456(8) Uani 1 1 d U . .
H34A H 0.0543 1.0025 0.8995 0.055 Uiso 1 1 calc R . .
C36 C 0.2972(2) 1.34355(19) 0.94822(19) 0.0412(8) Uani 1 1 d U . .
C37 C 0.6169(2) 1.10348(19) 0.34939(19) 0.0379(7) Uani 1 1 d U . .
C38 C 0.6713(2) 0.8428(2) 0.25013(19) 0.0416(8) Uani 1 1 d U . .
H38A H 0.7238 0.8465 0.2873 0.050 Uiso 1 1 calc R . .
C39 C 0.5260(2) 1.06194(19) 0.22435(19) 0.0381(7) Uani 1 1 d U . .
H39A H 0.4746 1.0594 0.1863 0.046 Uiso 1 1 calc R . .
C41 C 0.2001(2) 1.1772(2) 1.1095(2) 0.0449(8) Uani 1 1 d U . .
C42 C 0.5193(2) 0.8291(2) 0.1357(2) 0.0449(8) Uani 1 1 d U . .
H42A H 0.4688 0.8248 0.0959 0.054 Uiso 1 1 calc R . .
C43 C 0.6570(2) 1.0161(2) 0.1179(2) 0.0422(8) Uani 1 1 d U . .
C44 C 0.0981(2) 1.09992(19) 0.96610(19) 0.0375(7) Uani 1 1 d U . .
C45 C 0.2421(2) 1.3259(2) 0.99224(19) 0.0402(7) Uani 1 1 d U . .
H45A H 0.2247 1.3639 1.0129 0.048 Uiso 1 1 calc R . .
C46 C 0.5734(2) 0.97946(19) 0.14119(17) 0.0363(7) Uani 1 1 d U . .
H46A H 0.5190 0.9752 0.1008 0.044 Uiso 1 1 calc R . .
C47 C 0.4534(2) 0.5958(2) 0.3068(2) 0.0438(8) Uani 1 1 d U . .
C48 C 0.3208(2) 1.29197(19) 0.9137(2) 0.0415(8) Uani 1 1 d U . .
H48A H 0.3569 1.3069 0.8815 0.050 Uiso 1 1 calc R . .
C49 C 0.6603(3) 1.0444(2) 0.0515(2) 0.0518(9) Uani 1 1 d U . .
H49A H 0.6080 1.0427 0.0152 0.062 Uiso 1 1 calc R . .
C50 C 0.8017(2) 1.3958(2) 1.0880(2) 0.0457(8) Uani 1 1 d U . .
C51 C 0.3924(2) 1.45801(19) 0.9126(2) 0.0391(7) Uani 1 1 d U . .
C52 C 0.4551(3) 1.0992(2) 0.4855(2) 0.0499(9) Uani 1 1 d U . .
C53 C 0.5340(2) 0.7664(2) 0.1639(2) 0.0475(8) Uani 1 1 d U . .
H53A H 0.4944 0.7172 0.1443 0.057 Uiso 1 1 calc R . .
C54 C 0.6673(3) 1.5454(2) 0.8505(2) 0.0528(9) Uani 1 1 d U . .
H54A H 0.7166 1.5681 0.8332 0.063 Uiso 1 1 calc R . .
C55 C 0.7131(2) 0.99015(18) 0.24389(18) 0.0352(7) Uani 1 1 d U . .
H55A H 0.7668 0.9938 0.2848 0.042 Uiso 1 1 calc R . .
C56 C 0.7340(2) 1.0254(2) 0.1727(2) 0.0448(8) Uani 1 1 d U . .
C57 C 0.2652(2) 1.07842(19) 1.12263(19) 0.0393(7) Uani 1 1 d U . .
H57A H 0.2819 1.0405 1.1011 0.047 Uiso 1 1 calc R . .
C58 C 0.4830(2) 1.28914(19) 1.37140(18) 0.0386(7) Uani 1 1 d U . .
C59 C 0.1393(2) 0.8163(2) 0.3821(2) 0.0512(9) Uani 1 1 d U . .
C60 C 0.2168(2) 1.1873(2) 1.18629(19) 0.0389(7) Uani 1 1 d U . .
H60A H 0.1984 1.2234 1.2090 0.047 Uiso 1 1 calc R . .
C61 C 0.0744(2) 1.1548(2) 0.99822(19) 0.0410(7) Uani 1 1 d U . .
C62 C 0.0785(2) 0.7693(2) 0.2499(2) 0.0506(9) Uani 1 1 d U . .
H62A H 0.0702 0.7839 0.1977 0.061 Uiso 1 1 calc R . .
C63 C 0.1265(3) 0.8367(3) 0.3100(2) 0.0535(9) Uani 1 1 d U . .
C64 C 0.2039(2) 0.6250(2) 0.2439(2) 0.0489(9) Uani 1 1 d U . .
H64A H 0.2246 0.6004 0.2111 0.059 Uiso 1 1 calc R . .
C65 C 0.6092(2) 0.77490(19) 0.22305(19) 0.0375(7) Uani 1 1 d U . .
C66 C 0.2898(2) 1.21473(18) 0.92744(18) 0.0360(7) Uani 1 1 d U . .
H66A H 0.3067 1.1770 0.9057 0.043 Uiso 1 1 calc R . .
C67 C 0.6204(3) 1.2021(2) 0.5197(2) 0.0492(9) Uani 1 1 d U . .
H67A H 0.6784 1.2352 0.5300 0.059 Uiso 1 1 calc R . .
C68 C 0.4282(3) 1.1557(2) 0.5903(2) 0.0520(9) Uani 1 1 d U . .
H68A H 0.4459 1.1910 0.6333 0.062 Uiso 1 1 calc R . .
C69 C 0.7808(3) 1.4421(2) 1.0301(2) 0.0507(9) Uani 1 1 d U . .
H69A H 0.7937 1.4957 1.0394 0.061 Uiso 1 1 calc R . .
C70 C 0.5443(2) 1.1016(2) 0.29389(19) 0.0422(8) Uani 1 1 d U . .
H70A H 0.5061 1.1274 0.3028 0.051 Uiso 1 1 calc R . .
C71 C 0.1620(2) 0.6788(2) 0.2197(2) 0.0524(9) Uani 1 1 d U . .
H71A H 0.1561 0.6930 0.1703 0.063 Uiso 1 1 calc R . .
C72 C 0.1028(2) 0.7306(2) 0.3871(2) 0.0492(9) Uani 1 1 d U A .
H72A H 0.1128 0.7171 0.4398 0.059 Uiso 1 1 calc R . .
C73 C 0.1427(2) 0.6911(2) 0.3414(2) 0.0495(9) Uani 1 1 d U . .
C74 C 0.3465(3) 1.1035(3) 0.5697(2) 0.0587(10) Uani 1 1 d U . .
H74A H 0.3053 1.1036 0.5961 0.070 Uiso 1 1 calc R . .
C75 C 0.5782(3) 0.6539(2) 0.2735(2) 0.0494(9) Uani 1 1 d U . .
C76 C 0.3453(3) 1.2091(2) 1.3507(2) 0.0493(9) Uani 1 1 d U . .
C77 C 0.6223(3) 1.3682(2) 1.3879(2) 0.0533(9) Uani 1 1 d U . .
C78 C -0.0494(2) 1.0380(2) 0.8998(2) 0.0474(8) Uani 1 1 d U . .
H78A H -0.0915 0.9977 0.8652 0.057 Uiso 1 1 calc R . .
C79 C 0.5864(3) 1.1451(2) 0.4593(2) 0.0453(8) Uani 1 1 d U . .
C80 C 0.6586(2) 1.4797(2) 0.8887(2) 0.0468(8) Uani 1 1 d U . .
C81 C 0.7809(3) 1.3192(2) 1.0735(2) 0.0498(9) Uani 1 1 d U . .
C82 C 0.3256(2) 0.5451(2) 0.33197(19) 0.0416(8) Uani 1 1 d U . .
C83 C 0.4787(3) 0.5333(2) 0.3270(2) 0.0476(8) Uani 1 1 d U . .
C84 C 0.8169(3) 1.0800(2) 0.0949(2) 0.0481(9) Uani 1 1 d U . .
H84A H 0.8719 1.1007 0.0858 0.058 Uiso 1 1 calc R . .
C85 C 0.1496(2) 1.21650(19) 1.05350(18) 0.0379(7) Uani 1 1 d U . .
H85A H 0.1307 1.2554 1.0765 0.045 Uiso 1 1 calc R . .
C86 C 0.7219(2) 1.2566(2) 1.2411(2) 0.0477(9) Uani 1 1 d U . .
H86A H 0.7100 1.2030 1.2335 0.057 Uiso 1 1 calc R . .
C87 C 0.8137(2) 1.0550(2) 0.1642(2) 0.0429(8) Uani 1 1 d U . .
H87A H 0.8647 1.0587 0.2031 0.052 Uiso 1 1 calc R . .
C88 C 0.5262(2) 1.4729(2) 0.90120(19) 0.0408(7) Uani 1 1 d U . .
C89 C 0.4815(3) 1.3146(2) 1.4403(2) 0.0508(9) Uani 1 1 d U . .
C90 C 0.1822(2) 0.8709(2) 0.4433(2) 0.0473(8) Uani 1 1 d U . .
H90A H 0.1920 0.8568 0.4929 0.057 Uiso 1 1 calc R . .
C91 C 0.3436(3) 0.4782(3) 0.3524(3) 0.0637(11) Uani 1 1 d U . .
H91A H 0.3027 0.4383 0.3676 0.076 Uiso 1 1 calc R . .
C92 C 0.1832(2) 0.6420(2) 0.3636(2) 0.0491(9) Uani 1 1 d U . .
H92A H 0.1914 0.6288 0.4135 0.059 Uiso 1 1 calc R . .
C93 C 0.8488(2) 1.4270(2) 1.1698(2) 0.0464(8) Uani 1 1 d U . .
H93A H 0.8630 1.4835 1.1791 0.056 Uiso 1 1 calc R . .
C94 C 0.7935(3) 1.3823(2) 1.2166(2) 0.0463(8) Uani 1 1 d U . .
C95 C 0.4854(3) 1.1565(2) 0.5473(2) 0.0453(8) Uani 1 1 d U . .
C96 C 0.5708(3) 1.2092(2) 0.5624(2) 0.0542(9) Uani 1 1 d U . .
H96A H 0.5917 1.2488 0.6022 0.065 Uiso 1 1 calc R . .
C97 C -0.0128(2) 1.1513(2) 0.9819(2) 0.0497(9) Uani 1 1 d U . .
H97A H -0.0297 1.1880 1.0052 0.060 Uiso 1 1 calc R . .
C98 C 0.7604(3) 1.4106(2) 1.2671(2) 0.0523(9) Uani 1 1 d U . .
H98A H 0.7717 1.4641 1.2752 0.063 Uiso 1 1 calc R . .
C99 C 0.3261(3) 1.0503(2) 0.5084(2) 0.0545(9) Uani 1 1 d U . .
C100 C 0.7700(2) 1.3040(2) 1.2000(2) 0.0482(8) Uani 1 1 d U . .
C101 C 0.7127(3) 1.3639(2) 1.3047(2) 0.0543(9) Uani 1 1 d U . .
C102 C 0.8099(3) 1.2798(2) 1.1443(2) 0.0511(9) Uani 1 1 d U . .
H10A H 0.7936 1.2232 1.1343 0.061 Uiso 1 1 calc R . .
C103 C 0.7392(3) 1.0756(2) 0.0362(2) 0.0558(10) Uani 1 1 d U . .
H10B H 0.7421 1.0933 -0.0109 0.067 Uiso 1 1 calc R . .
C104 C 0.7425(3) 1.4057(3) 0.9627(2) 0.0556(9) Uani 1 1 d U . .
C105 C 0.6075(3) 0.5872(2) 0.2912(2) 0.0566(10) Uani 1 1 d U . .
H10C H 0.6605 0.5855 0.2832 0.068 Uiso 1 1 calc R . .
C106 C 0.1544(3) 0.9095(3) 0.2968(3) 0.0628(11) Uani 1 1 d U . .
H10D H 0.1453 0.9222 0.2467 0.075 Uiso 1 1 calc R . .
C107 C -0.0748(3) 1.0923(3) 0.9304(2) 0.0613(11) Uani 1 1 d U . .
H10E H -0.1342 1.0899 0.9166 0.074 Uiso 1 1 calc R . .
C108 C 0.9073(3) 1.3185(2) 1.1743(2) 0.0568(10) Uani 1 1 d U . .
C109 C 0.3386(3) 1.2316(3) 1.4192(2) 0.0572(10) Uani 1 1 d U . .
H10F H 0.2865 1.2100 1.4329 0.069 Uiso 1 1 calc R . .
C110 C 0.1290(3) 0.7114(2) 0.2674(2) 0.0515(9) Uani 1 1 d U . .
C111 C 0.4192(3) 0.4719(2) 0.3500(2) 0.0550(10) Uani 1 1 d U . .
H11A H 0.4337 0.4271 0.3635 0.066 Uiso 1 1 calc R . .
C112 C 0.3869(3) 1.5238(2) 0.8764(2) 0.0497(9) Uani 1 1 d U . .
H11B H 0.3365 1.5392 0.8698 0.060 Uiso 1 1 calc R . .
C114 C 0.7224(3) 1.3294(3) 0.9469(3) 0.0606(10) Uani 1 1 d U . .
H11C H 0.6958 1.3075 0.8966 0.073 Uiso 1 1 calc R . .
C115 C 0.1983(3) 0.9692(3) 0.3578(2) 0.0594(10) Uani 1 1 d U . .
H11D H 0.2180 1.0213 0.3492 0.071 Uiso 1 1 calc R . .
C116 C 0.2140(3) 0.6094(2) 0.3156(2) 0.0535(9) Uani 1 1 d U . .
C117 C 0.5622(3) 1.3743(3) 1.4855(2) 0.0666(12) Uani 1 1 d U . .
H11F H 0.5659 1.3927 1.5345 0.080 Uiso 1 1 calc R . .
C118 C 0.4076(3) 1.2852(3) 1.4669(3) 0.0653(11) Uani 1 1 d U . .
H11G H 0.4062 1.3018 1.5149 0.078 Uiso 1 1 calc R . .
C119 C 0.6005(3) 1.5735(3) 0.8405(3) 0.0611(11) Uani 1 1 d U . .
H11H H 0.6039 1.6194 0.8172 0.073 Uiso 1 1 calc R . .
C120 C 0.6908(3) 1.2860(2) 1.2935(2) 0.0507(9) Uani 1 1 d U . .
H12A H 0.6560 1.2536 1.3202 0.061 Uiso 1 1 calc R . .
C121 C 0.7393(2) 1.2840(2) 1.0010(2) 0.0511(9) Uani 1 1 d U . .
H12B H 0.7237 1.2303 0.9902 0.061 Uiso 1 1 calc R . .
C122 C 0.5269(3) 1.5383(2) 0.8627(2) 0.0476(8) Uani 1 1 d U . .
C124 C 1.0144(3) 1.4438(3) 1.2149(3) 0.0642(11) Uani 1 1 d U . .
H12C H 1.0297 1.4974 1.2257 0.077 Uiso 1 1 calc R . .
C125 C 0.0073(3) 0.7078(3) 0.3445(3) 0.0631(11) Uani 1 1 d DU . .
C126 C 0.9293(3) 1.4000(2) 1.1879(2) 0.0527(9) Uani 1 1 d U . .
C127 C 0.5601(3) 0.5299(2) 0.3181(2) 0.0547(10) Uani 1 1 d U . .
H12D H 0.5791 0.4871 0.3314 0.066 Uiso 1 1 calc R . .
C128 C 0.2101(2) 0.9469(2) 0.4292(2) 0.0487(9) Uani 1 1 d U . .
C129 C 0.4525(3) 1.5642(2) 0.8518(3) 0.0586(10) Uani 1 1 d U . .
H12E H 0.4502 1.6087 0.8277 0.070 Uiso 1 1 calc R . .
C134 C -0.0073(3) 0.7254(3) 0.2674(3) 0.0639(11) Uani 1 1 d DU A .
C135 C 0.9703(3) 1.2872(3) 1.1840(3) 0.0725(12) Uani 1 1 d U . .
H13A H 0.9564 1.2341 1.1711 0.087 Uiso 1 1 calc R . .
C140 C 1.0594(3) 1.3330(3) 1.2141(3) 0.0785(14) Uani 1 1 d U . .
H14A H 1.1048 1.3107 1.2252 0.094 Uiso 1 1 calc R . .
C145 C 1.0761(4) 1.4089(3) 1.2259(3) 0.0801(14) Uani 1 1 d U . .
H14C H 1.1352 1.4399 1.2431 0.096 Uiso 1 1 calc R . .
C136 C -0.0601(4) 0.6645(4) 0.3677(4) 0.0531(15) Uani 0.715(13) 1 d PDU A 1
H136 H -0.0494 0.6475 0.4162 0.064 Uiso 0.715(13) 1 calc PR A 1
C157 C -0.1476(5) 0.6438(6) 0.3200(4) 0.080(2) Uani 0.715(13) 1 d PDU A 1
H157 H -0.1959 0.6177 0.3372 0.096 Uiso 0.715(13) 1 calc PR A 1
C146 C -0.1584(4) 0.6643(5) 0.2456(4) 0.0694(18) Uani 0.715(13) 1 d PDU A 1
H146 H -0.2150 0.6496 0.2116 0.083 Uiso 0.715(13) 1 calc PR A 1
C141 C -0.0897(4) 0.7045(5) 0.2222(4) 0.0663(19) Uani 0.715(13) 1 d PDU A 1
H141 H -0.0997 0.7184 0.1726 0.080 Uiso 0.715(13) 1 calc PR A 1
C13A C -0.0624(8) 0.6916(13) 0.3716(9) 0.066(3) Uani 0.285(13) 1 d PDU A 2
H13B H -0.0549 0.6839 0.4229 0.080 Uiso 0.285(13) 1 calc PR A 2
C15A C -0.1472(10) 0.6857(13) 0.3252(9) 0.069(3) Uani 0.285(13) 1 d PDU A 2
H15A H -0.1965 0.6695 0.3438 0.082 Uiso 0.285(13) 1 calc PR A 2
C14A C -0.1560(10) 0.7045(14) 0.2506(9) 0.073(3) Uani 0.285(13) 1 d PDU A 2
H14B H -0.2120 0.6990 0.2182 0.088 Uiso 0.285(13) 1 calc PR A 2
C14B C -0.0848(7) 0.7302(14) 0.2252(9) 0.066(3) Uani 0.285(13) 1 d PDU A 2
H14D H -0.0891 0.7512 0.1786 0.079 Uiso 0.285(13) 1 calc PR A 2

loop_
_atom_site_aniso_label
_atom_site_aniso_U_11
_atom_site_aniso_U_22
_atom_site_aniso_U_33
_atom_site_aniso_U_23
_atom_site_aniso_U_13
_atom_site_aniso_U_12
O1 0.0574(17) 0.0742(19) 0.0586(17) 0.0088(14) 0.0174(14) 0.0213(15)
O2 0.0528(15) 0.0463(14) 0.0581(16) 0.0104(12) 0.0209(13) 0.0171(12)
O3 0.0519(15) 0.0607(16) 0.0411(14) 0.0075(12) 0.0112(12) 0.0131(13)
O4 0.0689(19) 0.0534(16) 0.0538(17) -0.0008(13) 0.0139(14) 0.0138(14)
O5 0.0621(17) 0.0605(17) 0.0542(16) 0.0032(13) 0.0192(14) 0.0202(14)
O6 0.0502(15) 0.0501(14) 0.0395(13) -0.0029(11) 0.0100(11) 0.0145(12)
O7 0.0454(14) 0.0481(14) 0.0510(15) 0.0074(11) 0.0160(12) 0.0178(11)
O8 0.0583(16) 0.0549(16) 0.0485(15) 0.0061(12) 0.0209(13) 0.0075(13)
N1 0.0482(17) 0.0484(17) 0.0435(17) 0.0057(13) 0.0130(14) 0.0158(14)
N2 0.0485(17) 0.0422(16) 0.0467(17) 0.0056(13) 0.0160(14) 0.0110(13)
N3 0.0522(18) 0.0511(17) 0.0364(15) 0.0032(13) 0.0101(13) 0.0214(14)
N4 0.068(2) 0.0543(19) 0.0435(18) 0.0074(14) 0.0120(16) 0.0222(17)
N5 0.0527(18) 0.0448(16) 0.0371(16) 0.0031(13) 0.0159(13) 0.0158(14)
N6 0.0507(18) 0.0467(17) 0.0404(16) 0.0018(13) 0.0126(14) 0.0169(14)
N7 0.0399(15) 0.0358(14) 0.0355(14) 0.0076(11) 0.0097(12) 0.0134(12)
N8 0.0449(16) 0.0425(16) 0.0371(15) 0.0066(12) 0.0098(13) 0.0115(13)
C1 0.060(2) 0.051(2) 0.0382(19) 0.0035(16) 0.0097(17) 0.0138(18)
C17 0.0405(17) 0.0457(18) 0.0306(16) 0.0034(13) 0.0131(13) 0.0134(14)
C19 0.0333(16) 0.0399(17) 0.0351(16) 0.0053(13) 0.0058(13) 0.0113(13)
C23 0.0365(16) 0.0391(17) 0.0341(16) 0.0063(13) 0.0131(13) 0.0122(13)
C24 0.0386(17) 0.0375(16) 0.0306(15) 0.0049(13) 0.0102(13) 0.0099(13)
C25 0.0334(16) 0.0375(16) 0.0352(16) 0.0046(13) 0.0102(13) 0.0099(13)
C26 0.0423(18) 0.0449(18) 0.0352(17) 0.0018(14) 0.0147(14) 0.0143(14)
C27 0.0364(17) 0.0443(18) 0.0443(19) 0.0072(15) 0.0104(14) 0.0122(14)
C28 0.0370(16) 0.0379(16) 0.0370(17) 0.0017(13) 0.0117(13) 0.0128(13)
C30 0.0346(16) 0.0401(17) 0.0328(16) 0.0073(13) 0.0075(13) 0.0121(13)
C32 0.0432(18) 0.051(2) 0.0371(18) 0.0078(15) 0.0085(15) 0.0091(16)
C33 0.0443(19) 0.049(2) 0.046(2) 0.0120(16) 0.0143(16) 0.0122(16)
C34 0.0417(19) 0.048(2) 0.044(2) 0.0072(15) 0.0113(15) 0.0103(15)
C36 0.0426(18) 0.0394(17) 0.0379(17) 0.0027(14) 0.0059(14) 0.0123(14)
C37 0.0388(17) 0.0376(16) 0.0383(17) 0.0051(13) 0.0110(14) 0.0134(13)
C38 0.0383(17) 0.052(2) 0.0384(18) 0.0060(15) 0.0136(14) 0.0170(15)
C39 0.0386(17) 0.0412(17) 0.0359(17) 0.0113(13) 0.0118(14) 0.0128(14)
C41 0.0430(18) 0.0469(19) 0.0441(19) 0.0036(15) 0.0122(15) 0.0130(15)
C42 0.0406(18) 0.051(2) 0.0409(19) 0.0010(15) 0.0079(15) 0.0149(16)
C43 0.0477(19) 0.0423(18) 0.0391(18) 0.0025(14) 0.0165(15) 0.0142(15)
C44 0.0367(16) 0.0390(17) 0.0370(17) 0.0070(13) 0.0106(13) 0.0120(13)
C45 0.0407(18) 0.0425(18) 0.0411(18) 0.0034(14) 0.0129(14) 0.0175(14)
C46 0.0408(17) 0.0427(17) 0.0255(15) 0.0050(13) 0.0086(13) 0.0140(14)
C47 0.0474(19) 0.0435(18) 0.0370(18) 0.0032(14) 0.0081(15) 0.0125(15)
C48 0.0470(19) 0.0418(18) 0.0386(18) 0.0063(14) 0.0161(15) 0.0144(15)
C49 0.061(2) 0.052(2) 0.0408(19) 0.0025(16) 0.0098(17) 0.0190(18)
C50 0.0457(19) 0.0435(18) 0.048(2) 0.0038(15) 0.0119(16) 0.0153(15)
C51 0.0420(17) 0.0354(16) 0.0426(18) 0.0056(14) 0.0165(14) 0.0120(14)
C52 0.060(2) 0.057(2) 0.0393(19) 0.0109(16) 0.0169(16) 0.0240(18)
C53 0.047(2) 0.047(2) 0.048(2) 0.0013(16) 0.0189(16) 0.0083(16)
C54 0.049(2) 0.057(2) 0.045(2) -0.0019(17) 0.0148(17) 0.0040(18)
C55 0.0320(15) 0.0412(17) 0.0332(16) 0.0054(13) 0.0088(13) 0.0127(13)
C56 0.0458(19) 0.054(2) 0.0376(18) 0.0028(15) 0.0117(15) 0.0196(16)
C57 0.0391(17) 0.0396(17) 0.0408(18) 0.0057(14) 0.0123(14) 0.0136(14)
C58 0.0487(18) 0.0391(17) 0.0319(16) 0.0048(13) 0.0100(14) 0.0203(14)
C59 0.0429(19) 0.065(2) 0.046(2) 0.0091(17) 0.0116(16) 0.0184(17)
C60 0.0425(18) 0.0417(17) 0.0357(17) 0.0046(13) 0.0145(14) 0.0149(14)
C61 0.0405(17) 0.0484(19) 0.0369(17) 0.0121(14) 0.0106(14) 0.0179(15)
C62 0.0408(19) 0.075(2) 0.0330(18) 0.0067(17) 0.0077(15) 0.0154(17)
C63 0.048(2) 0.073(2) 0.044(2) 0.0130(18) 0.0160(16) 0.0234(18)
C64 0.046(2) 0.056(2) 0.042(2) 0.0005(16) 0.0132(16) 0.0123(17)
C65 0.0403(17) 0.0406(17) 0.0368(17) 0.0067(13) 0.0168(14) 0.0147(14)
C66 0.0420(17) 0.0345(16) 0.0342(16) 0.0049(13) 0.0125(14) 0.0143(14)
C67 0.058(2) 0.050(2) 0.0393(19) 0.0065(16) 0.0138(17) 0.0170(17)
C68 0.064(2) 0.054(2) 0.044(2) 0.0033(16) 0.0182(18) 0.0241(18)
C69 0.047(2) 0.051(2) 0.052(2) 0.0041(17) 0.0120(17) 0.0155(17)
C70 0.0427(18) 0.0474(19) 0.0422(19) 0.0087(15) 0.0137(15) 0.0207(15)
C71 0.0420(19) 0.065(2) 0.046(2) 0.0084(18) 0.0152(16) 0.0076(17)
C72 0.0454(19) 0.063(2) 0.0363(18) 0.0067(16) 0.0094(15) 0.0142(17)
C73 0.0433(19) 0.058(2) 0.0430(19) 0.0053(16) 0.0109(15) 0.0103(16)
C74 0.068(3) 0.069(3) 0.046(2) 0.0052(19) 0.0224(19) 0.026(2)
C75 0.052(2) 0.0446(19) 0.051(2) 0.0013(16) 0.0129(17) 0.0155(16)
C76 0.057(2) 0.054(2) 0.0397(19) 0.0055(16) 0.0106(16) 0.0223(17)
C77 0.066(2) 0.046(2) 0.045(2) 0.0016(16) 0.0111(18) 0.0182(18)
C78 0.0419(19) 0.052(2) 0.044(2) 0.0066(16) 0.0110(15) 0.0085(16)
C79 0.050(2) 0.053(2) 0.0376(18) 0.0088(15) 0.0132(15) 0.0217(16)
C80 0.0406(18) 0.055(2) 0.0434(19) 0.0019(16) 0.0110(15) 0.0134(16)
C81 0.047(2) 0.051(2) 0.051(2) 0.0028(17) 0.0145(17) 0.0134(16)
C82 0.0473(19) 0.0402(17) 0.0351(17) 0.0070(14) 0.0106(14) 0.0112(15)
C83 0.052(2) 0.0426(19) 0.0454(19) 0.0107(15) 0.0112(16) 0.0126(16)
C84 0.053(2) 0.0435(19) 0.052(2) 0.0022(16) 0.0264(17) 0.0127(16)
C85 0.0420(17) 0.0420(17) 0.0346(16) 0.0063(13) 0.0111(14) 0.0201(14)
C86 0.045(2) 0.0401(19) 0.051(2) 0.0009(16) 0.0082(16) 0.0086(15)
C87 0.0432(18) 0.0409(18) 0.0433(19) 0.0044(15) 0.0132(15) 0.0103(15)
C88 0.0431(18) 0.0409(17) 0.0380(17) 0.0037(14) 0.0152(14) 0.0092(14)
C89 0.059(2) 0.055(2) 0.0384(19) 0.0060(16) 0.0086(16) 0.0220(18)
C90 0.0424(19) 0.060(2) 0.0388(19) 0.0073(16) 0.0126(15) 0.0135(17)
C91 0.075(3) 0.056(2) 0.059(2) 0.0136(19) 0.025(2) 0.013(2)
C92 0.044(2) 0.056(2) 0.0404(19) 0.0039(16) 0.0110(16) 0.0072(17)
C93 0.050(2) 0.0382(18) 0.048(2) 0.0055(15) 0.0122(16) 0.0109(15)
C94 0.051(2) 0.0372(17) 0.049(2) 0.0013(15) 0.0123(16) 0.0125(15)
C95 0.054(2) 0.0474(19) 0.0384(18) 0.0037(15) 0.0142(15) 0.0204(16)
C96 0.069(2) 0.053(2) 0.044(2) 0.0029(17) 0.0143(18) 0.0254(19)
C97 0.046(2) 0.062(2) 0.048(2) 0.0197(17) 0.0196(16) 0.0214(17)
C98 0.053(2) 0.043(2) 0.057(2) 0.0043(17) 0.0102(18) 0.0145(17)
C99 0.064(2) 0.058(2) 0.052(2) 0.0108(17) 0.0238(18) 0.0280(19)
C100 0.0460(19) 0.0458(19) 0.049(2) 0.0055(16) 0.0082(16) 0.0137(16)
C101 0.054(2) 0.054(2) 0.049(2) 0.0021(17) 0.0101(17) 0.0129(18)
C102 0.052(2) 0.0425(19) 0.058(2) 0.0026(16) 0.0146(18) 0.0151(16)
C103 0.071(3) 0.049(2) 0.051(2) 0.0036(17) 0.0242(19) 0.0176(19)
C104 0.047(2) 0.063(2) 0.059(2) 0.0044(19) 0.0191(18) 0.0166(18)
C105 0.049(2) 0.063(2) 0.058(2) 0.0066(19) 0.0081(18) 0.0236(19)
C106 0.065(3) 0.079(3) 0.050(2) 0.015(2) 0.019(2) 0.027(2)
C107 0.046(2) 0.075(3) 0.059(2) 0.014(2) 0.0127(19) 0.015(2)
C108 0.060(2) 0.056(2) 0.054(2) 0.0045(18) 0.0157(18) 0.0194(18)
C109 0.064(2) 0.068(2) 0.045(2) 0.0089(18) 0.0227(19) 0.021(2)
C110 0.0436(19) 0.060(2) 0.044(2) 0.0046(17) 0.0127(16) 0.0058(17)
C111 0.064(2) 0.042(2) 0.057(2) 0.0125(17) 0.0156(19) 0.0164(18)
C112 0.046(2) 0.044(2) 0.059(2) 0.0109(17) 0.0179(17) 0.0128(16)
C114 0.051(2) 0.064(3) 0.063(3) -0.002(2) 0.0156(19) 0.0125(19)
C115 0.065(3) 0.063(2) 0.052(2) 0.0116(19) 0.0174(19) 0.022(2)
C116 0.049(2) 0.059(2) 0.047(2) 0.0065(17) 0.0162(17) 0.0068(17)
C117 0.080(3) 0.069(3) 0.044(2) 0.0036(19) 0.014(2) 0.017(2)
C118 0.077(3) 0.066(3) 0.051(2) 0.004(2) 0.015(2) 0.021(2)
C119 0.058(2) 0.059(2) 0.063(3) 0.008(2) 0.018(2) 0.012(2)
C120 0.048(2) 0.049(2) 0.052(2) 0.0054(17) 0.0135(17) 0.0114(17)
C121 0.044(2) 0.052(2) 0.054(2) 0.0039(17) 0.0158(17) 0.0096(17)
C122 0.049(2) 0.0421(19) 0.053(2) 0.0083(16) 0.0194(17) 0.0121(16)
C124 0.061(3) 0.060(2) 0.063(3) 0.003(2) 0.012(2) 0.012(2)
C125 0.052(2) 0.077(3) 0.056(2) 0.001(2) 0.0138(18) 0.015(2)
C126 0.054(2) 0.051(2) 0.051(2) 0.0026(17) 0.0131(17) 0.0157(17)
C127 0.058(2) 0.047(2) 0.062(2) 0.0125(18) 0.0118(19) 0.0238(18)
C128 0.0434(19) 0.065(2) 0.0431(19) 0.0097(17) 0.0171(15) 0.0204(17)
C129 0.065(2) 0.048(2) 0.066(3) 0.0169(18) 0.024(2) 0.0168(19)
C134 0.051(2) 0.082(3) 0.056(2) 0.006(2) 0.0115(18) 0.020(2)
C135 0.071(3) 0.067(3) 0.085(3) 0.006(2) 0.024(2) 0.027(2)
C140 0.060(3) 0.080(3) 0.093(3) 0.004(3) 0.013(2) 0.027(2)
C145 0.060(3) 0.092(3) 0.078(3) 0.008(3) 0.010(2) 0.016(3)
C136 0.051(3) 0.051(3) 0.060(3) 0.008(3) 0.020(2) 0.016(2)
C157 0.068(3) 0.084(4) 0.082(3) 0.004(3) 0.020(3) 0.016(3)
C146 0.060(3) 0.070(4) 0.072(3) -0.002(3) 0.012(3) 0.018(3)
C141 0.062(3) 0.073(4) 0.060(3) 0.001(3) 0.016(3) 0.017(3)
C13A 0.059(4) 0.072(5) 0.067(4) 0.003(4) 0.020(4) 0.018(4)
C15A 0.063(4) 0.070(5) 0.071(4) 0.001(4) 0.022(4) 0.016(4)
C14A 0.065(4) 0.076(5) 0.073(4) 0.007(5) 0.018(4) 0.015(4)
C14B 0.059(4) 0.075(5) 0.059(4) 0.005(4) 0.019(4) 0.013(4)

loop_
_atom_type_symbol
_atom_type_description
_atom_type_scat_dispersion_real
_atom_type_scat_dispersion_imag
_atom_type_scat_source
C C 0.0033 0.0016 'International Tables Vol C Tables 4.2.6.8 and 6.1.1.4'
H H 0.0000 0.0000 'International Tables Vol C Tables 4.2.6.8 and 6.1.1.4'
N N 0.0061 0.0033 'International Tables Vol C Tables 4.2.6.8 and 6.1.1.4'
O O 0.0106 0.0060 'International Tables Vol C Tables 4.2.6.8 and 6.1.1.4'

loop_
_geom_angle_atom_site_label_1
_geom_angle_atom_site_label_2
_geom_angle_atom_site_label_3
_geom_angle
C80 O1 C104 116.4(3)
C51 O2 C36 120.5(3)
C76 O3 C32 117.8(3)
C77 O4 C101 122.4(3)
C99 O5 C128 120.1(3)
C79 O6 C37 122.0(3)
C75 O7 C65 121.9(3)
C82 O8 C116 121.2(3)
C80 N1 C88 113.9(3)
C51 N2 C88 117.5(3)
C76 N3 C58 114.6(3)
C58 N4 C77 116.9(3)
C99 N5 C52 116.1(3)
C79 N6 C52 118.7(3)
C75 N7 C47 117.3(3)
C82 N8 C47 115.8(3)
C117 C1 C77 119.3(4)
C117 C1 H1A 120.4
C77 C1 H1A 120.4
C26 C17 C42 119.2(3)
C26 C17 C46 114.0(3)
C42 C17 C46 126.8(3)
C45 C19 C25 120.7(3)
C45 C19 C85 126.4(3)
C25 C19 C85 112.8(3)
C37 C23 C24 118.1(3)
C37 C23 H23A 121.0
C24 C23 H23A 121.0
C30 C24 C23 120.5(3)
C30 C24 C55 113.8(3)
C23 C24 C55 125.6(3)
C66 C25 C19 120.1(3)
C66 C25 C28 126.9(3)
C19 C25 C28 112.9(3)
C17 C26 C38 122.6(3)
C17 C26 C55 112.3(3)
C38 C26 C55 125.1(3)
C57 C27 C41 118.7(3)
C57 C27 C28 128.5(3)
C41 C27 C28 112.9(3)
C27 C28 C44 108.4(3)
C27 C28 C25 105.6(3)
C44 C28 C25 103.0(3)
C27 C28 H28A 113.0
C44 C28 H28A 113.0
C25 C28 H28A 113.0
C39 C30 C24 120.1(3)
C39 C30 C46 127.8(3)
C24 C30 C46 112.1(3)
C33 C32 C60 124.1(4)
C33 C32 O3 119.5(3)
C60 C32 O3 116.2(3)
C32 C33 C57 117.2(4)
C32 C33 H33A 121.4
C57 C33 H33A 121.4
C44 C34 C78 120.1(4)
C44 C34 H34A 119.9
C78 C34 H34A 119.9
C48 C36 C45 124.5(3)
C48 C36 O2 122.9(3)
C45 C36 O2 111.9(3)
C70 C37 C23 121.4(3)
C70 C37 O6 123.4(3)
C23 C37 O6 114.8(3)
C65 C38 C26 116.0(3)
C65 C38 H38A 122.0
C26 C38 H38A 122.0
C30 C39 C70 119.6(3)
C30 C39 H39A 120.2
C70 C39 H39A 120.2
C60 C41 C27 119.4(3)
C60 C41 C85 126.1(3)
C27 C41 C85 114.1(3)
C53 C42 C17 119.7(3)
C53 C42 H42A 120.2
C17 C42 H42A 120.2
C49 C43 C56 118.8(4)
C49 C43 C46 125.6(3)
C56 C43 C46 115.4(3)
C34 C44 C61 120.6(3)
C34 C44 C28 126.9(3)
C61 C44 C28 112.4(3)
C36 C45 C19 117.1(3)
C36 C45 H45A 121.5
C19 C45 H45A 121.5
C30 C46 C17 105.9(3)
C30 C46 C43 105.8(3)
C17 C46 C43 104.7(3)
C30 C46 H46A 113.2
C17 C46 H46A 113.2
C43 C46 H46A 113.2
C83 C47 N8 122.6(3)
C83 C47 N7 122.8(3)
N8 C47 N7 114.4(3)
C36 C48 C66 117.5(3)
C36 C48 H48A 121.2
C66 C48 H48A 121.2
C43 C49 C103 120.8(4)
C43 C49 H49A 119.6
C103 C49 H49A 119.6
C81 C50 C69 121.1(4)
C81 C50 C93 115.1(3)
C69 C50 C93 123.9(3)
N2 C51 O2 122.8(3)
N2 C51 C112 125.1(3)
O2 C51 C112 112.0(3)
N5 C52 N6 117.1(3)
N5 C52 C95 123.9(4)
N6 C52 C95 118.9(4)
C42 C53 C65 118.7(3)
C42 C53 H53A 120.7
C65 C53 H53A 120.7
C119 C54 C80 114.7(4)
C119 C54 H54A 122.6
C80 C54 H54A 122.6
C24 C55 C26 104.9(3)
C24 C55 C56 106.5(3)
C26 C55 C56 107.8(3)
C24 C55 H55A 112.4
C26 C55 H55A 112.4
C56 C55 H55A 112.4
C87 C56 C43 125.2(4)
C87 C56 C55 125.5(3)
C43 C56 C55 109.1(3)
C27 C57 C33 122.6(3)
C27 C57 H57A 118.7
C33 C57 H57A 118.7
N4 C58 C89 123.7(4)
N4 C58 N3 114.6(3)
C89 C58 N3 121.6(4)
C63 C59 C90 121.2(4)
C63 C59 C72 114.1(4)
C90 C59 C72 124.6(3)
C32 C60 C41 117.8(3)
C32 C60 H60A 121.1
C41 C60 H60A 121.1
C44 C61 C97 120.5(3)
C44 C61 C85 115.3(3)
C97 C61 C85 124.2(3)
C63 C62 C110 105.9(3)
C63 C62 C134 107.4(3)
C110 C62 C134 100.8(3)
C63 C62 H62A 113.9
C110 C62 H62A 113.9
C134 C62 H62A 113.9
C106 C63 C59 121.0(4)
C106 C63 C62 125.1(4)
C59 C63 C62 114.0(4)
C116 C64 C71 117.6(4)
C116 C64 H64A 121.2
C71 C64 H64A 121.2
C38 C65 C53 123.6(3)
C38 C65 O7 114.4(3)
C53 C65 O7 121.2(3)
C25 C66 C48 119.9(3)
C25 C66 H66A 120.0
C48 C66 H66A 120.0
C96 C67 C79 119.4(4)
C96 C67 H67A 120.3
C79 C67 H67A 120.3
C74 C68 C95 119.4(4)
C74 C68 H68A 120.3
C95 C68 H68A 120.3
C104 C69 C50 115.5(4)
C104 C69 H69A 122.3
C50 C69 H69A 122.3
C37 C70 C39 120.3(3)
C37 C70 H70A 119.9
C39 C70 H70A 119.9
C110 C71 C64 120.1(4)
C110 C71 H71A 119.9
C64 C71 H71A 119.9
C73 C72 C125 104.9(3)
C73 C72 C59 106.9(3)
C125 C72 C59 105.8(3)
C73 C72 H72A 112.8
C125 C72 H72A 112.8
C59 C72 H72A 112.8
C92 C73 C110 121.2(4)
C92 C73 C72 126.5(4)
C110 C73 C72 112.2(4)
C68 C74 C99 117.5(4)
C68 C74 H74A 121.2
C99 C74 H74A 121.2
N7 C75 O7 122.3(3)
N7 C75 C105 122.5(4)
O7 C75 C105 115.1(4)
N3 C76 O3 119.0(3)
N3 C76 C109 127.1(4)
O3 C76 C109 113.9(4)
N4 C77 O4 122.3(4)
N4 C77 C1 123.8(4)
O4 C77 C1 113.7(4)
C107 C78 C34 120.5(4)
C107 C78 H78A 119.8
C34 C78 H78A 119.8
N6 C79 O6 121.5(3)
N6 C79 C67 125.1(4)
O6 C79 C67 113.4(3)
N1 C80 O1 118.8(3)
N1 C80 C54 128.1(4)
O1 C80 C54 113.1(3)
C50 C81 C121 120.6(4)
C50 C81 C102 112.6(3)
C121 C81 C102 126.7(4)
N8 C82 O8 120.0(3)
N8 C82 C91 126.2(4)
O8 C82 C91 113.4(3)
C47 C83 C111 117.7(4)
C47 C83 C127 118.8(3)
C111 C83 C127 123.2(4)
C87 C84 C103 122.1(4)
C87 C84 H84A 119.0
C103 C84 H84A 119.0
C41 C85 C61 108.1(3)
C41 C85 C19 103.0(3)
C61 C85 C19 103.1(3)
C41 C85 H85A 113.9
C61 C85 H85A 113.9
C19 C85 H85A 113.9
C100 C86 C120 121.4(4)
C100 C86 H86A 119.3
C120 C86 H86A 119.3
C56 C87 C84 115.8(4)
C56 C87 H87A 122.1
C84 C87 H87A 122.1
N1 C88 N2 114.4(3)
N1 C88 C122 123.3(3)
N2 C88 C122 122.2(3)
C58 C89 C118 121.5(4)
C58 C89 C117 116.2(4)
C118 C89 C117 122.4(4)
C59 C90 C128 117.5(3)
C59 C90 H90A 121.2
C128 C90 H90A 121.2
C111 C91 C82 118.1(4)
C111 C91 H91A 121.0
C82 C91 H91A 121.0
C73 C92 C116 120.2(4)
C73 C92 H92A 119.9
C116 C92 H92A 119.9
C94 C93 C50 107.0(3)
C94 C93 C126 104.3(3)
C50 C93 C126 104.1(3)
C94 C93 H93A 113.5
C50 C93 H93A 113.5
C126 C93 H93A 113.5
C98 C94 C100 119.2(4)
C98 C94 C93 127.7(3)
C100 C94 C93 112.9(3)
C68 C95 C96 124.2(4)
C68 C95 C52 116.6(4)
C96 C95 C52 119.2(4)
C67 C96 C95 118.7(4)
C67 C96 H96A 120.7
C95 C96 H96A 120.7
C61 C97 C107 118.4(4)
C61 C97 H97A 120.8
C107 C97 H97A 120.8
C101 C98 C94 120.9(4)
C101 C98 H98A 119.6
C94 C98 H98A 119.6
N5 C99 O5 120.6(4)
N5 C99 C74 126.2(4)
O5 C99 C74 113.2(4)
C94 C100 C86 118.5(4)
C94 C100 C102 114.5(3)
C86 C100 C102 126.6(3)
C98 C101 C120 122.6(4)
C98 C101 O4 116.3(4)
C120 C101 O4 120.6(4)
C100 C102 C108 106.1(3)
C100 C102 C81 105.2(3)
C108 C102 C81 105.2(3)
C100 C102 H10A 113.2
C108 C102 H10A 113.2
C81 C102 H10A 113.2
C49 C103 C84 117.1(4)
C49 C103 H10B 121.4
C84 C103 H10B 121.4
C69 C104 C114 124.4(4)
C69 C104 O1 116.3(4)
C114 C104 O1 119.0(4)
C127 C105 C75 119.7(4)
C127 C105 H10C 120.1
C75 C105 H10C 120.1
C63 C106 C115 120.7(4)
C63 C106 H10D 119.6
C115 C106 H10D 119.6
C78 C107 C97 119.8(4)
C78 C107 H10E 120.1
C97 C107 H10E 120.1
C135 C108 C126 119.3(4)
C135 C108 C102 128.2(4)
C126 C108 C102 112.3(4)
C118 C109 C76 119.3(4)
C118 C109 H10F 120.3
C76 C109 H10F 120.3
C71 C110 C73 117.9(4)
C71 C110 C62 127.4(4)
C73 C110 C62 114.6(3)
C91 C111 C83 119.1(4)
C91 C111 H11A 120.4
C83 C111 H11A 120.4
C129 C112 C51 119.8(4)
C129 C112 H11B 120.1
C51 C112 H11B 120.1
C121 C114 C104 121.3(4)
C121 C114 H11C 119.3
C104 C114 H11C 119.3
C128 C115 C106 116.8(4)
C128 C115 H11D 121.6
C106 C115 H11D 121.6
C64 C116 C92 122.9(4)
C64 C116 O8 119.5(4)
C92 C116 O8 117.0(3)
C1 C117 C89 119.8(4)
C1 C117 H11F 120.1
C89 C117 H11F 120.1
C109 C118 C89 115.7(4)
C109 C118 H11G 122.2
C89 C118 H11G 122.2
C54 C119 C122 122.6(4)
C54 C119 H11H 118.7
C122 C119 H11H 118.7
C101 C120 C86 117.1(4)
C101 C120 H12A 121.5
C86 C120 H12A 121.5
C114 C121 C81 117.1(4)
C114 C121 H12B 121.4
C81 C121 H12B 121.4
C119 C122 C88 117.3(4)
C119 C122 C129 125.3(4)
C88 C122 C129 117.4(3)
C145 C124 C126 118.3(5)
C145 C124 H12C 120.8
C126 C124 H12C 120.8
C13A C125 C136 22.1(9)
C13A C125 C134 116.2(8)
C136 C125 C134 119.7(5)
C13A C125 C72 128.7(8)
C136 C125 C72 126.5(5)
C134 C125 C72 113.0(4)
C124 C126 C108 120.0(4)
C124 C126 C93 127.5(4)
C108 C126 C93 112.5(4)
C105 C127 C83 118.6(4)
C105 C127 H12D 120.7
C83 C127 H12D 120.7
C115 C128 C90 122.7(4)
C115 C128 O5 122.1(4)
C90 C128 O5 114.9(3)
C112 C129 C122 117.9(4)
C112 C129 H12E 121.0
C122 C129 H12E 121.0
C141 C134 C14B 19.4(10)
C141 C134 C125 118.8(5)
C14B C134 C125 122.9(8)
C141 C134 C62 129.1(5)
C14B C134 C62 120.6(8)
C125 C134 C62 112.1(4)
C108 C135 C140 120.4(5)
C108 C135 H13A 119.8
C140 C135 H13A 119.8
C145 C140 C135 117.4(5)
C145 C140 H14A 121.3
C135 C140 H14A 121.3
C140 C145 C124 124.3(5)
C140 C145 H14C 117.9
C124 C145 H14C 117.9
C125 C136 C157 120.8(6)
C125 C136 H136 119.6
C157 C136 H136 119.6
C146 C157 C136 116.8(6)
C146 C157 H157 121.6
C136 C157 H157 121.6
C141 C146 C157 121.3(6)
C141 C146 H146 119.3
C157 C146 H146 119.3
C134 C141 C146 122.1(7)
C134 C141 H141 119.0
C146 C141 H141 119.0
C125 C13A C15A 121.8(12)
C125 C13A H13B 119.1
C15A C13A H13B 119.1
C14A C15A C13A 118.4(11)
C14A C15A H15A 120.8
C13A C15A H15A 120.8
C14B C14A C15A 120.5(12)
C14B C14A H14B 119.7
C15A C14A H14B 119.7
C14A C14B C134 119.0(13)
C14A C14B H14D 120.5
C134 C14B H14D 120.5

loop_
_geom_bond_atom_site_label_1
_geom_bond_atom_site_label_2
_geom_bond_distance
O1 C80 1.378(5)
O1 C104 1.488(5)
O2 C51 1.398(4)
O2 C36 1.436(4)
O3 C76 1.373(5)
O3 C32 1.459(4)
O4 C77 1.351(5)
O4 C101 1.453(5)
O5 C99 1.379(5)
O5 C128 1.402(5)
O6 C79 1.370(4)
O6 C37 1.384(4)
O7 C75 1.318(5)
O7 C65 1.431(4)
O8 C82 1.376(5)
O8 C116 1.448(5)
N1 C80 1.339(5)
N1 C88 1.362(5)
N2 C51 1.263(4)
N2 C88 1.366(4)
N3 C76 1.308(5)
N3 C58 1.390(5)
N4 C58 1.343(5)
N4 C77 1.351(5)
N5 C99 1.305(5)
N5 C52 1.336(5)
N6 C79 1.283(5)
N6 C52 1.390(5)
N7 C75 1.303(5)
N7 C47 1.390(5)
N8 C82 1.283(4)
N8 C47 1.371(5)
C1 C117 1.281(6)
C1 C77 1.407(5)
C1 H1A 0.9500
C17 C26 1.352(5)
C17 C42 1.429(5)
C17 C46 1.527(5)
C19 C45 1.383(5)
C19 C25 1.398(5)
C19 C85 1.566(5)
C23 C37 1.375(5)
C23 C24 1.406(5)
C23 H23A 0.9500
C24 C30 1.387(4)
C24 C55 1.497(4)
C25 C66 1.356(4)
C25 C28 1.571(5)
C26 C38 1.400(5)
C26 C55 1.544(5)
C27 C57 1.344(5)
C27 C41 1.420(5)
C27 C28 1.504(5)
C28 C44 1.530(5)
C28 H28A 1.0000
C30 C39 1.367(5)
C30 C46 1.510(5)
C32 C33 1.351(5)
C32 C60 1.364(5)
C33 C57 1.379(5)
C33 H33A 0.9500
C34 C44 1.346(5)
C34 C78 1.391(5)
C34 H34A 0.9500
C36 C48 1.350(5)
C36 C45 1.366(5)
C37 C70 1.367(5)
C38 C65 1.356(5)
C38 H38A 0.9500
C39 C70 1.394(5)
C39 H39A 0.9500
C41 C60 1.385(5)
C41 C85 1.503(5)
C42 C53 1.341(5)
C42 H42A 0.9500
C43 C49 1.359(5)
C43 C56 1.384(5)
C43 C46 1.543(5)
C44 C61 1.377(5)
C45 H45A 0.9500
C46 H46A 1.0000
C47 C83 1.370(5)
C48 C66 1.418(5)
C48 H48A 0.9500
C49 C103 1.385(6)
C49 H49A 0.9500
C50 C81 1.357(5)
C50 C69 1.424(5)
C50 C93 1.533(5)
C51 C112 1.413(5)
C52 C95 1.429(5)
C53 C65 1.407(5)
C53 H53A 0.9500
C54 C119 1.344(6)
C54 C80 1.405(6)
C54 H54A 0.9500
C55 C56 1.563(5)
C55 H55A 1.0000
C56 C87 1.339(5)
C57 H57A 0.9500
C58 C89 1.372(5)
C59 C63 1.379(5)
C59 C90 1.393(5)
C59 C72 1.533(6)
C60 H60A 0.9500
C61 C97 1.396(5)
C61 C85 1.542(5)
C62 C63 1.531(6)
C62 C110 1.542(6)
C62 C134 1.548(6)
C62 H62A 1.0000
C63 C106 1.336(6)
C64 C116 1.351(5)
C64 C71 1.397(6)
C64 H64A 0.9500
C66 H66A 0.9500
C67 C96 1.327(6)
C67 C79 1.405(5)
C67 H67A 0.9500
C68 C74 1.372(6)
C68 C95 1.403(5)
C68 H68A 0.9500
C69 C104 1.318(6)
C69 H69A 0.9500
C70 H70A 0.9500
C71 C110 1.380(6)
C71 H71A 0.9500
C72 C73 1.511(6)
C72 C125 1.517(6)
C72 H72A 1.0000
C73 C92 1.300(5)
C73 C110 1.414(5)
C74 C99 1.397(6)
C74 H74A 0.9500
C75 C105 1.467(6)
C76 C109 1.380(5)
C78 C107 1.371(6)
C78 H78A 0.9500
C81 C121 1.395(6)
C81 C102 1.552(6)
C82 C91 1.393(6)
C83 C111 1.426(5)
C83 C127 1.439(6)
C84 C87 1.387(5)
C84 C103 1.446(6)
C84 H84A 0.9500
C85 H85A 1.0000
C86 C100 1.390(5)
C86 C120 1.395(6)
C86 H86A 0.9500
C87 H87A 0.9500
C88 C122 1.413(5)
C89 C118 1.419(6)
C89 C117 1.498(6)
C90 C128 1.393(6)
C90 H90A 0.9500
C91 C111 1.321(6)
C91 H91A 0.9500
C92 C116 1.358(6)
C92 H92A 0.9500
C93 C94 1.516(5)
C93 C126 1.536(5)
C93 H93A 1.0000
C94 C98 1.381(6)
C94 C100 1.388(5)
C95 C96 1.424(6)
C96 H96A 0.9500
C97 C107 1.400(6)
C97 H97A 0.9500
C98 C101 1.333(6)
C98 H98A 0.9500
C100 C102 1.504(6)
C101 C120 1.372(6)
C102 C108 1.519(6)
C102 H10A 1.0000
C103 H10B 0.9500
C104 C114 1.357(6)
C105 C127 1.315(6)
C105 H10C 0.9500
C106 C115 1.447(6)
C106 H10D 0.9500
C107 H10E 0.9500
C108 C135 1.326(6)
C108 C126 1.440(6)
C109 C118 1.365(6)
C109 H10F 0.9500
C111 H11A 0.9500
C112 C129 1.330(6)
C112 H11B 0.9500
C114 C121 1.348(6)
C114 H11C 0.9500
C115 C128 1.381(6)
C115 H11D 0.9500
C117 H11F 0.9500
C118 H11G 0.9500
C119 C122 1.387(6)
C119 H11H 0.9500
C120 H12A 0.9500
C121 H12B 0.9500
C122 C129 1.434(6)
C124 C145 1.351(7)
C124 C126 1.366(6)
C124 H12C 0.9500
C125 C13A 1.350(10)
C125 C136 1.355(7)
C125 C134 1.452(6)
C127 H12D 0.9500
C129 H12E 0.9500
C134 C141 1.354(7)
C134 C14B 1.362(10)
C135 C140 1.434(7)
C135 H13A 0.9500
C140 C145 1.349(7)
C140 H14A 0.9500
C145 H14C 0.9500
C136 C157 1.436(8)
C136 H136 0.9500
C157 C146 1.423(9)
C157 H157 0.9500
C146 C141 1.355(8)
C146 H146 0.9500
C141 H141 0.9500
C13A C15A 1.430(11)
C13A H13B 0.9500
C15A C14A 1.419(11)
C15A H15A 0.9500
C14A C14B 1.358(11)
C14A H14B 0.9500
C14B H14D 0.9500

loop_
_geom_torsion_atom_site_label_1
_geom_torsion_atom_site_label_2
_geom_torsion_atom_site_label_3
_geom_torsion_atom_site_label_4
_geom_torsion
C37 C23 C24 C30 -1.4(5)
C37 C23 C24 C55 179.9(3)
C45 C19 C25 C66 2.1(5)
C85 C19 C25 C66 179.4(3)
C45 C19 C25 C28 -179.7(3)
C85 C19 C25 C28 -2.5(4)
C42 C17 C26 C38 -2.3(5)
C46 C17 C26 C38 179.6(3)
C42 C17 C26 C55 178.0(3)
C46 C17 C26 C55 -0.1(4)
C57 C27 C28 C44 125.1(4)
C41 C27 C28 C44 -55.9(4)
C57 C27 C28 C25 -125.1(4)
C41 C27 C28 C25 53.9(4)
C66 C25 C28 C27 123.8(4)
C19 C25 C28 C27 -54.3(4)
C66 C25 C28 C44 -122.6(4)
C19 C25 C28 C44 59.4(3)
C23 C24 C30 C39 1.8(5)
C55 C24 C30 C39 -179.3(3)
C23 C24 C30 C46 -176.7(3)
C55 C24 C30 C46 2.1(4)
C76 O3 C32 C33 97.1(4)
C76 O3 C32 C60 -88.5(4)
C60 C32 C33 C57 0.3(6)
O3 C32 C33 C57 174.2(3)
C51 O2 C36 C48 -30.4(5)
C51 O2 C36 C45 158.1(3)
C24 C23 C37 C70 -0.6(5)
C24 C23 C37 O6 -173.7(3)
C79 O6 C37 C70 48.9(5)
C79 O6 C37 C23 -138.2(3)
C17 C26 C38 C65 -1.7(5)
C55 C26 C38 C65 178.0(3)
C24 C30 C39 C70 -0.2(5)
C46 C30 C39 C70 178.1(3)
C57 C27 C41 C60 -4.2(5)
C28 C27 C41 C60 176.7(3)
C57 C27 C41 C85 -177.5(3)
C28 C27 C41 C85 3.4(4)
C26 C17 C42 C53 2.9(5)
C46 C17 C42 C53 -179.2(3)
C78 C34 C44 C61 3.3(5)
C78 C34 C44 C28 180.0(3)
C27 C28 C44 C34 -123.2(4)
C25 C28 C44 C34 125.2(4)
C27 C28 C44 C61 53.7(4)
C25 C28 C44 C61 -57.9(3)
C48 C36 C45 C19 3.8(5)
O2 C36 C45 C19 175.2(3)
C25 C19 C45 C36 -3.0(5)
C85 C19 C45 C36 -179.8(3)
C39 C30 C46 C17 -124.1(4)
C24 C30 C46 C17 54.3(4)
C39 C30 C46 C43 125.1(4)
C24 C30 C46 C43 -56.5(4)
C26 C17 C46 C30 -55.8(4)
C42 C17 C46 C30 126.3(4)
C26 C17 C46 C43 55.8(4)
C42 C17 C46 C43 -122.2(4)
C49 C43 C46 C30 -121.2(4)
C56 C43 C46 C30 53.5(4)
C49 C43 C46 C17 127.2(4)
C56 C43 C46 C17 -58.1(4)
C82 N8 C47 C83 -8.7(5)
C82 N8 C47 N7 175.6(3)
C75 N7 C47 C83 4.9(5)
C75 N7 C47 N8 -179.4(3)
C45 C36 C48 C66 -3.5(5)
O2 C36 C48 C66 -173.9(3)
C56 C43 C49 C103 6.0(6)
C46 C43 C49 C103 -179.4(3)
C88 N2 C51 O2 180.0(3)
C88 N2 C51 C112 1.0(6)
C36 O2 C51 N2 -19.4(5)
C36 O2 C51 C112 159.7(3)
C99 N5 C52 N6 178.2(3)
C99 N5 C52 C95 -3.1(6)
C79 N6 C52 N5 179.5(3)
C79 N6 C52 C95 0.8(5)
C17 C42 C53 C65 0.4(5)
C30 C24 C55 C26 -57.6(4)
C23 C24 C55 C26 121.2(3)
C30 C24 C55 C56 56.5(4)
C23 C24 C55 C56 -124.7(3)
C17 C26 C55 C24 56.3(4)
C38 C26 C55 C24 -123.4(3)
C17 C26 C55 C56 -56.9(4)
C38 C26 C55 C56 123.4(3)
C49 C43 C56 C87 -5.7(6)
C46 C43 C56 C87 179.1(3)
C49 C43 C56 C55 178.6(3)
C46 C43 C56 C55 3.5(4)
C24 C55 C56 C87 125.9(4)
C26 C55 C56 C87 -122.0(4)
C24 C55 C56 C43 -58.4(4)
C26 C55 C56 C43 53.7(4)
C41 C27 C57 C33 1.7(5)
C28 C27 C57 C33 -179.3(3)
C32 C33 C57 C27 0.2(5)
C77 N4 C58 C89 2.3(5)
C77 N4 C58 N3 179.0(3)
C76 N3 C58 N4 178.6(3)
C76 N3 C58 C89 -4.6(5)
C33 C32 C60 C41 -2.7(6)
O3 C32 C60 C41 -176.8(3)
C27 C41 C60 C32 4.6(5)
C85 C41 C60 C32 177.0(3)
C34 C44 C61 C97 -0.9(5)
C28 C44 C61 C97 -178.0(3)
C34 C44 C61 C85 177.3(3)
C28 C44 C61 C85 0.2(4)
C90 C59 C63 C106 -0.4(6)
C72 C59 C63 C106 179.7(4)
C90 C59 C63 C62 179.9(3)
C72 C59 C63 C62 0.0(5)
C110 C62 C63 C106 127.3(4)
C134 C62 C63 C106 -125.6(5)
C110 C62 C63 C59 -53.0(4)
C134 C62 C63 C59 54.1(5)
C26 C38 C65 C53 5.2(5)
C26 C38 C65 O7 175.4(3)
C42 C53 C65 C38 -4.7(6)
C42 C53 C65 O7 -174.2(3)
C75 O7 C65 C38 135.1(3)
C75 O7 C65 C53 -54.5(5)
C19 C25 C66 C48 -1.8(5)
C28 C25 C66 C48 -179.7(3)
C36 C48 C66 C25 2.3(5)
C81 C50 C69 C104 -1.5(6)
C93 C50 C69 C104 178.1(4)
C23 C37 C70 C39 2.2(5)
O6 C37 C70 C39 174.7(3)
C30 C39 C70 C37 -1.8(5)
C116 C64 C71 C110 -2.9(6)
C63 C59 C72 C73 55.3(4)
C90 C59 C72 C73 -124.5(4)
C63 C59 C72 C125 -56.1(4)
C90 C59 C72 C125 124.0(4)
C125 C72 C73 C92 -120.5(4)
C59 C72 C73 C92 127.5(4)
C125 C72 C73 C110 57.5(4)
C59 C72 C73 C110 -54.6(4)
C95 C68 C74 C99 3.7(6)
C47 N7 C75 O7 -179.6(3)
C47 N7 C75 C105 -2.3(5)
C65 O7 C75 N7 -10.1(5)
C65 O7 C75 C105 172.4(3)
C58 N3 C76 O3 -176.7(3)
C58 N3 C76 C109 4.9(6)
C32 O3 C76 N3 -19.0(5)
C32 O3 C76 C109 159.6(3)
C58 N4 C77 O4 -179.1(3)
C58 N4 C77 C1 -5.2(6)
C101 O4 C77 N4 -20.3(6)
C101 O4 C77 C1 165.3(4)
C117 C1 C77 N4 7.0(7)
C117 C1 C77 O4 -178.6(4)
C44 C34 C78 C107 -2.6(6)
C52 N6 C79 O6 -178.5(3)
C52 N6 C79 C67 0.1(6)
C37 O6 C79 N6 9.4(5)
C37 O6 C79 C67 -169.4(3)
C96 C67 C79 N6 -1.9(6)
C96 C67 C79 O6 176.8(3)
C88 N1 C80 O1 178.9(3)
C88 N1 C80 C54 -0.2(6)
C104 O1 C80 N1 -22.0(5)
C104 O1 C80 C54 157.3(3)
C119 C54 C80 N1 1.3(6)
C119 C54 C80 O1 -177.9(4)
C69 C50 C81 C121 0.8(6)
C93 C50 C81 C121 -178.8(4)
C69 C50 C81 C102 179.8(3)
C93 C50 C81 C102 0.2(5)
C47 N8 C82 O8 179.7(3)
C47 N8 C82 C91 7.7(5)
C116 O8 C82 N8 13.3(5)
C116 O8 C82 C91 -173.7(3)
N8 C47 C83 C111 5.8(6)
N7 C47 C83 C111 -178.9(3)
N8 C47 C83 C127 -179.3(3)
N7 C47 C83 C127 -4.1(6)
C60 C41 C85 C61 -123.7(4)
C27 C41 C85 C61 49.1(4)
C60 C41 C85 C19 127.6(4)
C27 C41 C85 C19 -59.6(4)
C44 C61 C85 C41 -51.8(4)
C97 C61 C85 C41 126.4(4)
C44 C61 C85 C19 56.8(4)
C97 C61 C85 C19 -125.1(3)
C45 C19 C85 C41 -124.6(4)
C25 C19 C85 C41 58.4(4)
C45 C19 C85 C61 123.0(4)
C25 C19 C85 C61 -54.1(3)
C43 C56 C87 C84 2.1(6)
C55 C56 C87 C84 177.1(3)
C103 C84 C87 C56 1.0(5)
C80 N1 C88 N2 177.2(3)
C80 N1 C88 C122 1.0(5)
C51 N2 C88 N1 -179.0(3)
C51 N2 C88 C122 -2.7(5)
N4 C58 C89 C118 179.5(4)
N3 C58 C89 C118 2.9(6)
N4 C58 C89 C117 -0.9(6)
N3 C58 C89 C117 -177.4(4)
C63 C59 C90 C128 1.2(6)
C72 C59 C90 C128 -178.9(4)
N8 C82 C91 C111 -3.6(6)
O8 C82 C91 C111 -176.1(4)
C110 C73 C92 C116 0.5(6)
C72 C73 C92 C116 178.3(4)
C81 C50 C93 C94 -53.6(4)
C69 C50 C93 C94 126.8(4)
C81 C50 C93 C126 56.5(4)
C69 C50 C93 C126 -123.1(4)
C50 C93 C94 C98 -124.2(4)
C126 C93 C94 C98 125.8(4)
C50 C93 C94 C100 50.4(4)
C126 C93 C94 C100 -59.5(4)
C74 C68 C95 C96 178.3(4)
C74 C68 C95 C52 -2.8(6)
N5 C52 C95 C68 2.6(6)
N6 C52 C95 C68 -178.7(3)
N5 C52 C95 C96 -178.5(4)
N6 C52 C95 C96 0.1(5)
C79 C67 C96 C95 2.7(6)
C68 C95 C96 C67 176.9(4)
C52 C95 C96 C67 -1.9(6)
C44 C61 C97 C107 -2.1(5)
C85 C61 C97 C107 179.8(3)
C100 C94 C98 C101 5.9(6)
C93 C94 C98 C101 -179.7(4)
C52 N5 C99 O5 -179.9(4)
C52 N5 C99 C74 4.1(6)
C128 O5 C99 N5 -1.9(6)
C128 O5 C99 C74 174.6(3)
C68 C74 C99 N5 -4.5(7)
C68 C74 C99 O5 179.2(4)
C98 C94 C100 C86 -7.2(6)
C93 C94 C100 C86 177.6(3)
C98 C94 C100 C102 179.9(3)
C93 C94 C100 C102 4.8(5)
C120 C86 C100 C94 5.7(6)
C120 C86 C100 C102 177.5(4)
C94 C98 C101 C120 -2.8(7)
C94 C98 C101 O4 169.3(4)
C77 O4 C101 C98 152.1(4)
C77 O4 C101 C120 -35.6(6)
C94 C100 C102 C108 53.5(5)
C86 C100 C102 C108 -118.7(4)
C94 C100 C102 C81 -57.7(4)
C86 C100 C102 C81 130.2(4)
C50 C81 C102 C100 54.6(4)
C121 C81 C102 C100 -126.5(4)
C50 C81 C102 C108 -57.3(4)
C121 C81 C102 C108 121.6(4)
C43 C49 C103 C84 -3.0(6)
C87 C84 C103 C49 -0.6(6)
C50 C69 C104 C114 0.5(6)
C50 C69 C104 O1 -173.0(3)
C80 O1 C104 C69 -81.6(5)
C80 O1 C104 C114 104.6(4)
N7 C75 C105 C127 -1.2(6)
O7 C75 C105 C127 176.3(4)
C59 C63 C106 C115 -0.5(7)
C62 C63 C106 C115 179.2(4)
C34 C78 C107 C97 -0.5(6)
C61 C97 C107 C78 2.8(6)
C100 C102 C108 C135 128.9(5)
C81 C102 C108 C135 -119.9(5)
C100 C102 C108 C126 -55.6(5)
C81 C102 C108 C126 55.6(4)
N3 C76 C109 C118 -3.3(7)
O3 C76 C109 C118 178.3(4)
C64 C71 C110 C73 2.8(6)
C64 C71 C110 C62 -177.8(4)
C92 C73 C110 C71 -1.6(6)
C72 C73 C110 C71 -179.7(3)
C92 C73 C110 C62 178.9(3)
C72 C73 C110 C62 0.9(5)
C63 C62 C110 C71 -126.5(4)
C134 C62 C110 C71 121.8(4)
C63 C62 C110 C73 52.9(4)
C134 C62 C110 C73 -58.8(4)
C82 C91 C111 C83 0.1(6)
C47 C83 C111 C91 -1.3(6)
C127 C83 C111 C91 -176.0(4)
N2 C51 C112 C129 0.1(6)
O2 C51 C112 C129 -179.0(4)
C69 C104 C114 C121 1.3(7)
O1 C104 C114 C121 174.6(4)
C63 C106 C115 C128 0.5(6)
C71 C64 C116 C92 1.8(6)
C71 C64 C116 O8 172.8(3)
C73 C92 C116 C64 -0.6(6)
C73 C92 C116 O8 -171.9(3)
C82 O8 C116 C64 54.5(5)
C82 O8 C116 C92 -133.9(4)
C77 C1 C117 C89 -5.3(7)
C58 C89 C117 C1 2.5(6)
C118 C89 C117 C1 -177.8(4)
C76 C109 C118 C89 1.0(6)
C58 C89 C118 C109 -1.0(6)
C117 C89 C118 C109 179.4(4)
C80 C54 C119 C122 -3.1(6)
C98 C101 C120 C86 1.0(6)
O4 C101 C120 C86 -170.8(4)
C100 C86 C120 C101 -2.5(6)
C104 C114 C121 C81 -2.0(6)
C50 C81 C121 C114 1.0(6)
C102 C81 C121 C114 -177.9(4)
C54 C119 C122 C88 3.9(6)
C54 C119 C122 C129 -178.2(4)
N1 C88 C122 C119 -2.7(6)
N2 C88 C122 C119 -178.6(4)
N1 C88 C122 C129 179.2(4)
N2 C88 C122 C129 3.3(6)
C73 C72 C125 C13A 142.2(14)
C59 C72 C125 C13A -104.9(14)
C73 C72 C125 C136 114.3(6)
C59 C72 C125 C136 -132.8(6)
C73 C72 C125 C134 -55.2(5)
C59 C72 C125 C134 57.7(5)
C145 C124 C126 C108 2.1(7)
C145 C124 C126 C93 -178.8(4)
C135 C108 C126 C124 -3.9(7)
C102 C108 C126 C124 -179.9(4)
C135 C108 C126 C93 176.9(4)
C102 C108 C126 C93 0.9(5)
C94 C93 C126 C124 -123.4(5)
C50 C93 C126 C124 124.6(5)
C94 C93 C126 C108 55.8(4)
C50 C93 C126 C108 -56.3(4)
C75 C105 C127 C83 2.2(6)
C47 C83 C127 C105 0.3(6)
C111 C83 C127 C105 174.9(4)
C106 C115 C128 C90 0.3(6)
C106 C115 C128 O5 -172.9(4)
C59 C90 C128 C115 -1.2(6)
C59 C90 C128 O5 172.5(3)
C99 O5 C128 C115 -63.2(5)
C99 O5 C128 C90 123.1(4)
C51 C112 C129 C122 0.4(6)
C119 C122 C129 C112 -180.0(4)
C88 C122 C129 C112 -2.0(6)
C13A C125 C134 C141 -18.4(13)
C136 C125 C134 C141 6.4(8)
C72 C125 C134 C141 176.7(6)
C13A C125 C134 C14B 3.8(16)
C136 C125 C134 C14B 28.5(14)
C72 C125 C134 C14B -161.2(13)
C13A C125 C134 C62 160.2(12)
C136 C125 C134 C62 -175.0(5)
C72 C125 C134 C62 -4.7(6)
C63 C62 C134 C141 127.6(7)
C110 C62 C134 C141 -121.8(7)
C63 C62 C134 C14B 106.3(13)
C110 C62 C134 C14B -143.1(12)
C63 C62 C134 C125 -50.8(5)
C110 C62 C134 C125 59.8(5)
C126 C108 C135 C140 5.4(8)
C102 C108 C135 C140 -179.3(5)
C108 C135 C140 C145 -5.3(8)
C135 C140 C145 C124 3.6(9)
C126 C124 C145 C140 -2.1(8)
C13A C125 C136 C157 79(2)
C134 C125 C136 C157 -7.9(9)
C72 C125 C136 C157 -176.8(6)
C125 C136 C157 C146 6.1(11)
C136 C157 C146 C141 -2.9(12)
C14B C134 C141 C146 -111(3)
C125 C134 C141 C146 -3.3(10)
C62 C134 C141 C146 178.4(6)
C157 C146 C141 C134 1.7(12)
C136 C125 C13A C15A -100(3)
C134 C125 C13A C15A 5(2)
C72 C125 C13A C15A 167.4(13)
C125 C13A C15A C14A -6(3)
C13A C15A C14A C14B -2(3)
C15A C14A C14B C134 11(3)
C141 C134 C14B C14A 72(3)
C125 C134 C14B C14A -12(3)
C62 C134 C14B C14A -166.6(15)

loop_
_platon_squeeze_void_nr
_platon_squeeze_void_average_x
_platon_squeeze_void_average_y
_platon_squeeze_void_average_z
_platon_squeeze_void_volume
_platon_squeeze_void_count_electrons
_platon_squeeze_void_content
1 0.000 0.029 0.500 1102 419 ' '
2 0.000 0.500 1.000 517 196 ' '
3 0.494 0.217 0.080 125 57 ' '
4 0.506 0.783 0.919 125 57 ' '
